data_1550778
loop_
_publ_author_name
'Schehr, Miriam'
'Ianes, Chiara'
'Weisner, J\"orn'
'Heintze, Linda'
'M\"uller, Matthias P'
'Pichlo, Christian'
'Charl, Julia'
'Brunstein, Elena'
'Ewert, Julia'
'Lehr, Marc'
'Baumann, Ulrich'
'Rauh, Daniel'
'Knippschild, Uwe'
'Peifer, Christian'
'Herges, Rainer'

_publ_section_title
;
 2-Azo-, 2-diazocine-thiazols and 2-azo-imidazoles as photoswitchable
 kinase inhibitors: limitations and pitfalls of the photoswitchable
 inhibitor approach.
;
_journal_issue 6
_journal_name_full
'Photochemical &amp; photobiological sciences : Official journal of the European Photochemistry Association and the European Society for Photobiology'
_journal_page_first 1398
_journal_page_last 1407
_journal_paper_doi 10.1039/c9pp00010k
_journal_volume 18
_journal_year 2019
_chemical_formula_moiety 'C20 H14 F N5 S'
_chemical_formula_sum 'C20 H14 F N5 S'
_chemical_formula_weight 375.42
_chemical_name_systematic (E)-4-(4-(4-fluorophenyl)-2-(phenyldiazenyl)thiazol-5-yl)pyridin-2-amine
_space_group_crystal_system monoclinic
_space_group_IT_number 14
_space_group_name_Hall '-P 2ybc'
_space_group_name_H-M_alt 'P 1 21/c 1'
_symmetry_space_group_name_Hall '-P 2ybc'
_symmetry_space_group_name_H-M 'P 1 21/c 1'
_atom_sites_solution_hydrogens mixed
_audit_creation_method SHELXL-2014/7
_audit_update_record
;
2018-12-18 deposited with the CCDC.    2019-03-21 downloaded from the CCDC.
;
_cell_angle_alpha 90
_cell_angle_beta 95.512(4)
_cell_angle_gamma 90
_cell_formula_units_Z 4
_cell_length_a 10.0319(6)
_cell_length_b 8.6937(6)
_cell_length_c 20.5271(10)
_cell_measurement_reflns_used 14741
_cell_measurement_temperature 193(2)
_cell_measurement_theta_max 67.95
_cell_measurement_theta_min 4.33
_cell_volume 1781.98(18)
_computing_cell_refinement 'STOE X-AREA'
_computing_data_collection 'STOE X-AREA'
_computing_data_reduction 'STOE X-RED'
_computing_structure_refinement 'SHELXL-2014/7 (Sheldrick, 2014)'
_computing_structure_solution SHELXT-20014
_diffrn_ambient_temperature 193(2)
_diffrn_detector 'image plate (34 cm diameter)'
_diffrn_detector_area_resol_mean 6.67
_diffrn_detector_type STOE
_diffrn_measured_fraction_theta_full 0.985
_diffrn_measured_fraction_theta_max 0.985
_diffrn_measurement_details ' 780 frames, detector distance = 40 mm'
_diffrn_measurement_device '2-circle goniometer'
_diffrn_measurement_device_type 'STOE IPDS 2T'
_diffrn_measurement_method 'rotation method'
_diffrn_radiation_monochromator 'X-ray mirror'
_diffrn_radiation_type CuK\a
_diffrn_radiation_wavelength 1.54178
_diffrn_reflns_av_R_equivalents 0.0350
_diffrn_reflns_av_unetI/netI 0.0446
_diffrn_reflns_Laue_measured_fraction_full 0.985
_diffrn_reflns_Laue_measured_fraction_max 0.985
_diffrn_reflns_limit_h_max 11
_diffrn_reflns_limit_h_min -11
_diffrn_reflns_limit_k_max 9
_diffrn_reflns_limit_k_min -10
_diffrn_reflns_limit_l_max 21
_diffrn_reflns_limit_l_min -24
_diffrn_reflns_number 12766
_diffrn_reflns_point_group_measured_fraction_full 0.985
_diffrn_reflns_point_group_measured_fraction_max 0.985
_diffrn_reflns_theta_full 67.637
_diffrn_reflns_theta_max 67.637
_diffrn_reflns_theta_min 4.328
_diffrn_source 'Incoatec microSource Cu'
_exptl_absorpt_coefficient_mu 1.827
_exptl_absorpt_correction_T_max 0.9637
_exptl_absorpt_correction_T_min 0.8320
_exptl_absorpt_correction_type integration
_exptl_crystal_colour brown
_exptl_crystal_density_diffrn 1.399
_exptl_crystal_description needle
_exptl_crystal_F_000 776
_exptl_crystal_size_max 0.160
_exptl_crystal_size_mid 0.030
_exptl_crystal_size_min 0.020
_refine_diff_density_max 0.201
_refine_diff_density_min -0.300
_refine_diff_density_rms 0.053
_refine_ls_extinction_method none
_refine_ls_goodness_of_fit_ref 0.963
_refine_ls_hydrogen_treatment mixed
_refine_ls_matrix_type full
_refine_ls_number_parameters 251
_refine_ls_number_reflns 3179
_refine_ls_number_restraints 0
_refine_ls_restrained_S_all 0.963
_refine_ls_R_factor_all 0.0615
_refine_ls_R_factor_gt 0.0361
_refine_ls_shift/su_max 0.000
_refine_ls_shift/su_mean 0.000
_refine_ls_structure_factor_coef Fsqd
_refine_ls_weighting_details 'w=1/[\s^2^(Fo^2^)+(0.0547P)^2^] where P=(Fo^2^+2Fc^2^)/3'
_refine_ls_weighting_scheme calc
_refine_ls_wR_factor_gt 0.0811
_refine_ls_wR_factor_ref 0.0901
_reflns_Friedel_coverage 0.000
_reflns_number_gt 2270
_reflns_number_total 3179
_reflns_threshold_expression 'I > 2\s(I)'
_cod_data_source_file c9pp00010k2.cif
_cod_data_source_block 13
_cod_depositor_comments 'Adding full bibliography for 1550778.cif.'
_cod_database_code 1550778
_shelx_shelxl_version_number 2014/7
_shelx_space_group_comment
;
The symmetry employed for this shelxl refinement is uniquely defined
by the following loop, which should always be used as a source of
symmetry information in preference to the above space-group names.
They are only intended as comments.
;
_shelx_estimated_absorpt_t_min 0.759
_shelx_estimated_absorpt_t_max 0.964

loop_
_space_group_symop_operation_xyz
'x, y, z'
'-x, y+1/2, -z+1/2'
'-x, -y, -z'
'x, -y-1/2, z-1/2'

loop_
_atom_site_label
_atom_site_type_symbol
_atom_site_fract_x
_atom_site_fract_y
_atom_site_fract_z
_atom_site_U_iso_or_equiv
_atom_site_adp_type
_atom_site_occupancy
_atom_site_site_symmetry_order
_atom_site_calc_flag
_atom_site_refinement_flags_posn
_atom_site_refinement_flags_adp
F1 F 1.09081(14) 0.9228(2) 0.41646(8) 0.0686(5) Uani 1 1 d . .
C2 C 0.9637(2) 0.8815(3) 0.42743(12) 0.0430(6) Uani 1 1 d . .
C3 C 0.8591(3) 0.9332(3) 0.38501(12) 0.0491(7) Uani 1 1 d . .
H3 H 0.8747 0.9992 0.3496 0.059 Uiso 1 1 calc R U
C4 C 0.7305(2) 0.8874(3) 0.39481(10) 0.0384(5) Uani 1 1 d . .
H4 H 0.6571 0.9205 0.3655 0.046 Uiso 1 1 calc R U
C5 C 0.7082(2) 0.7927(2) 0.44748(9) 0.0249(4) Uani 1 1 d . .
C6 C 0.57062(19) 0.7395(2) 0.45601(9) 0.0222(4) Uani 1 1 d . .
N7 N 0.49612(16) 0.67843(19) 0.40198(7) 0.0245(4) Uani 1 1 d . .
C8 C 0.3788(2) 0.6340(2) 0.41709(9) 0.0242(4) Uani 1 1 d . .
N9 N 0.28736(17) 0.56356(19) 0.37010(8) 0.0281(4) Uani 1 1 d . .
N10 N 0.17715(17) 0.5340(2) 0.39263(8) 0.0287(4) Uani 1 1 d . .
C11 C 0.0844(2) 0.4498(2) 0.34929(9) 0.0277(5) Uani 1 1 d . .
C12 C 0.1214(2) 0.3630(3) 0.29719(11) 0.0404(6) Uani 1 1 d . .
H12 H 0.2119 0.3619 0.2871 0.049 Uiso 1 1 calc R U
C13 C 0.0253(3) 0.2784(3) 0.26010(12) 0.0489(6) Uani 1 1 d . .
H13 H 0.0505 0.2166 0.2251 0.059 Uiso 1 1 calc R U
C14 C -0.1066(3) 0.2831(3) 0.27337(11) 0.0454(6) Uani 1 1 d . .
H14 H -0.1724 0.2266 0.2470 0.054 Uiso 1 1 calc R U
C15 C -0.1429(3) 0.3698(3) 0.32503(13) 0.0522(7) Uani 1 1 d . .
H15 H -0.2340 0.3735 0.3341 0.063 Uiso 1 1 calc R U
C16 C -0.0466(2) 0.4517(3) 0.36382(11) 0.0441(6) Uani 1 1 d . .
H16 H -0.0711 0.5090 0.4003 0.053 Uiso 1 1 calc R U
S17 S 0.34866(5) 0.66117(6) 0.49802(2) 0.02582(14) Uani 1 1 d . .
C18 C 0.50751(19) 0.7388(2) 0.51291(9) 0.0214(4) Uani 1 1 d . .
C19 C 0.55002(19) 0.8007(2) 0.57893(8) 0.0214(4) Uani 1 1 d . .
C20 C 0.50506(19) 0.7319(2) 0.63386(9) 0.0235(4) Uani 1 1 d . .
H20 H 0.4538 0.6399 0.6297 0.028 Uiso 1 1 calc R U
C21 C 0.5362(2) 0.8000(2) 0.69583(9) 0.0254(5) Uani 1 1 d . .
N22 N 0.60888(17) 0.92938(19) 0.70392(8) 0.0276(4) Uani 1 1 d . .
C23 C 0.6546(2) 0.9901(2) 0.65014(9) 0.0270(4) Uani 1 1 d . .
H23 H 0.7092 1.0794 0.6556 0.032 Uiso 1 1 calc R U
C24 C 0.6284(2) 0.9327(2) 0.58770(9) 0.0256(4) Uani 1 1 d . .
H24 H 0.6628 0.9819 0.5515 0.031 Uiso 1 1 calc R U
C25 C 0.8169(2) 0.7460(3) 0.49006(10) 0.0319(5) Uani 1 1 d . .
H25 H 0.8023 0.6830 0.5265 0.038 Uiso 1 1 calc R U
C26 C 0.9461(2) 0.7899(3) 0.48009(12) 0.0410(6) Uani 1 1 d . .
H26 H 1.0204 0.7573 0.5090 0.049 Uiso 1 1 calc R U
N27 N 0.4900(2) 0.7380(3) 0.75005(9) 0.0417(5) Uani 1 1 d . .
H27A H 0.459(3) 0.639(3) 0.7479(12) 0.049(5) Uiso 1 1 d . U
H27B H 0.513(2) 0.783(3) 0.7884(12) 0.049(5) Uiso 1 1 d . U

loop_
_atom_site_aniso_label
_atom_site_aniso_U_11
_atom_site_aniso_U_22
_atom_site_aniso_U_33
_atom_site_aniso_U_23
_atom_site_aniso_U_13
_atom_site_aniso_U_12
F1 0.0342(9) 0.0887(13) 0.0877(12) -0.0152(10) 0.0301(8) -0.0254(8)
C2 0.0297(13) 0.0518(15) 0.0507(14) -0.0138(12) 0.0196(11) -0.0159(11)
C3 0.0527(17) 0.0569(17) 0.0409(13) 0.0064(12) 0.0211(12) -0.0179(13)
C4 0.0374(13) 0.0490(14) 0.0296(11) 0.0069(10) 0.0074(10) -0.0065(11)
C5 0.0274(11) 0.0286(11) 0.0197(9) -0.0040(8) 0.0071(8) -0.0038(9)
C6 0.0244(11) 0.0239(10) 0.0183(9) 0.0019(8) 0.0020(8) -0.0001(8)
N7 0.0274(9) 0.0270(9) 0.0190(7) 0.0013(7) 0.0025(6) -0.0035(7)
C8 0.0275(11) 0.0263(10) 0.0187(9) 0.0006(8) 0.0012(8) -0.0013(9)
N9 0.0295(10) 0.0311(10) 0.0231(8) 0.0006(7) -0.0013(7) -0.0023(8)
N10 0.0279(10) 0.0308(9) 0.0269(9) 0.0007(7) -0.0008(7) -0.0024(8)
C11 0.0285(11) 0.0285(11) 0.0251(10) 0.0009(8) -0.0037(8) -0.0032(9)
C12 0.0342(13) 0.0447(14) 0.0418(13) -0.0120(11) 0.0003(10) -0.0018(11)
C13 0.0498(16) 0.0515(15) 0.0446(14) -0.0168(12) 0.0000(12) -0.0071(13)
C14 0.0459(15) 0.0475(15) 0.0395(13) 0.0019(11) -0.0118(11) -0.0149(12)
C15 0.0344(14) 0.0680(19) 0.0538(15) -0.0061(14) 0.0019(12) -0.0160(13)
C16 0.0380(14) 0.0552(16) 0.0396(13) -0.0090(11) 0.0063(11) -0.0093(12)
S17 0.0246(3) 0.0328(3) 0.0205(2) -0.0011(2) 0.00421(18) -0.0053(2)
C18 0.0220(10) 0.0218(10) 0.0207(9) 0.0022(8) 0.0033(8) -0.0023(8)
C19 0.0208(10) 0.0246(10) 0.0191(9) 0.0002(7) 0.0032(7) 0.0021(8)
C20 0.0248(11) 0.0252(10) 0.0210(9) -0.0016(8) 0.0053(8) -0.0029(8)
C21 0.0293(11) 0.0275(11) 0.0200(9) 0.0008(8) 0.0056(8) 0.0009(9)
N22 0.0326(10) 0.0279(9) 0.0228(8) -0.0037(7) 0.0054(7) -0.0022(8)
C23 0.0283(11) 0.0258(11) 0.0276(10) -0.0035(8) 0.0073(8) -0.0055(9)
C24 0.0279(11) 0.0264(11) 0.0234(9) 0.0004(8) 0.0076(8) -0.0026(9)
C25 0.0294(12) 0.0383(12) 0.0285(10) 0.0001(9) 0.0052(9) -0.0008(10)
C26 0.0275(13) 0.0496(15) 0.0461(13) -0.0081(11) 0.0048(10) -0.0022(11)
N27 0.0666(15) 0.0416(12) 0.0185(9) -0.0032(8) 0.0120(9) -0.0193(11)

loop_
_atom_type_symbol
_atom_type_description
_atom_type_scat_dispersion_real
_atom_type_scat_dispersion_imag
_atom_type_scat_source
C C 0.0181 0.0091 'International Tables Vol C Tables 4.2.6.8 and 6.1.1.4'
H H 0.0000 0.0000 'International Tables Vol C Tables 4.2.6.8 and 6.1.1.4'
N N 0.0311 0.0180 'International Tables Vol C Tables 4.2.6.8 and 6.1.1.4'
F F 0.0727 0.0534 'International Tables Vol C Tables 4.2.6.8 and 6.1.1.4'
S S 0.3331 0.5567 'International Tables Vol C Tables 4.2.6.8 and 6.1.1.4'

loop_
_exptl_crystal_face_index_h
_exptl_crystal_face_index_k
_exptl_crystal_face_index_l
_exptl_crystal_face_perp_dist
0 0 1 0.0100
0 0 -1 0.0100
1 0 0 0.0190
-1 0 0 0.0190
0 -1 0 0.0825
0 1 0 0.0825

loop_
_geom_angle_atom_site_label_1
_geom_angle_atom_site_label_2
_geom_angle_atom_site_label_3
_geom_angle
F1 C2 C26 118.5(2)
F1 C2 C3 118.6(2)
C26 C2 C3 122.9(2)
C2 C3 C4 118.7(2)
C2 C3 H3 120.7
C4 C3 H3 120.7
C3 C4 C5 120.3(2)
C3 C4 H4 119.8
C5 C4 H4 119.8
C25 C5 C4 119.0(2)
C25 C5 C6 121.17(18)
C4 C5 C6 119.82(19)
C18 C6 N7 114.87(17)
C18 C6 C5 127.52(17)
N7 C6 C5 117.58(16)
C8 N7 C6 110.71(15)
N7 C8 N9 120.67(17)
N7 C8 S17 115.60(14)
N9 C8 S17 123.69(15)
N10 N9 C8 111.90(16)
N9 N10 C11 114.64(16)
C16 C11 C12 120.4(2)
C16 C11 N10 115.98(19)
C12 C11 N10 123.56(19)
C13 C12 C11 119.3(2)
C13 C12 H12 120.3
C11 C12 H12 120.3
C14 C13 C12 120.5(2)
C14 C13 H13 119.7
C12 C13 H13 119.7
C13 C14 C15 119.9(2)
C13 C14 H14 120.1
C15 C14 H14 120.1
C14 C15 C16 120.1(2)
C14 C15 H15 120.0
C16 C15 H15 120.0
C11 C16 C15 119.7(2)
C11 C16 H16 120.1
C15 C16 H16 120.1
C18 S17 C8 88.86(9)
C6 C18 C19 131.05(18)
C6 C18 S17 109.96(14)
C19 C18 S17 118.84(14)
C20 C19 C24 118.21(17)
C20 C19 C18 119.90(17)
C24 C19 C18 121.78(17)
C19 C20 C21 119.37(18)
C19 C20 H20 120.3
C21 C20 H20 120.3
N22 C21 N27 117.08(18)
N22 C21 C20 122.26(17)
N27 C21 C20 120.64(19)
C21 N22 C23 116.88(16)
N22 C23 C24 124.93(19)
N22 C23 H23 117.5
C24 C23 H23 117.5
C23 C24 C19 118.28(18)
C23 C24 H24 120.9
C19 C24 H24 120.9
C26 C25 C5 121.0(2)
C26 C25 H25 119.5
C5 C25 H25 119.5
C2 C26 C25 118.1(2)
C2 C26 H26 121.0
C25 C26 H26 121.0
C21 N27 H27A 118.4(16)
C21 N27 H27B 118.2(17)
H27A N27 H27B 121(2)

loop_
_geom_bond_atom_site_label_1
_geom_bond_atom_site_label_2
_geom_bond_distance
F1 C2 1.364(2)
C2 C26 1.368(3)
C2 C3 1.373(4)
C3 C4 1.383(3)
C3 H3 0.9500
C4 C5 1.394(3)
C4 H4 0.9500
C5 C25 1.391(3)
C5 C6 1.482(3)
C6 C18 1.381(3)
C6 N7 1.382(2)
N7 C8 1.304(2)
C8 N9 1.406(2)
C8 S17 1.7330(18)
N9 N10 1.265(2)
N10 C11 1.426(2)
C11 C16 1.376(3)
C11 C12 1.388(3)
C12 C13 1.381(3)
C12 H12 0.9500
C13 C14 1.377(4)
C13 H13 0.9500
C14 C15 1.378(4)
C14 H14 0.9500
C15 C16 1.388(3)
C15 H15 0.9500
C16 H16 0.9500
S17 C18 1.730(2)
C18 C19 1.482(2)
C19 C20 1.389(3)
C19 C24 1.393(3)
C20 C21 1.410(3)
C20 H20 0.9500
C21 N22 1.342(3)
C21 N27 1.357(3)
N22 C23 1.344(2)
C23 C24 1.377(3)
C23 H23 0.9500
C24 H24 0.9500
C25 C26 1.386(3)
C25 H25 0.9500
C26 H26 0.9500
N27 H27A 0.91(3)
N27 H27B 0.89(3)

loop_
_geom_hbond_atom_site_label_D
_geom_hbond_atom_site_label_H
_geom_hbond_atom_site_label_A
_geom_hbond_distance_DH
_geom_hbond_distance_HA
_geom_hbond_distance_DA
_geom_hbond_angle_DHA
_geom_hbond_site_symmetry_A
C23 H23 F1 0.95 2.60 3.104(2) 113.2 3_776
C24 H24 F1 0.95 2.63 3.093(2) 110.5 3_776
N27 H27B N7 0.89(3) 2.38(3) 3.197(2) 153(2) 4_576
N27 H27A N22 0.91(3) 2.21(3) 3.043(3) 151(2) 2_646

loop_
_geom_torsion_atom_site_label_1
_geom_torsion_atom_site_label_2
_geom_torsion_atom_site_label_3
_geom_torsion_atom_site_label_4
_geom_torsion
F1 C2 C3 C4 177.9(2)
C26 C2 C3 C4 -1.8(4)
C2 C3 C4 C5 1.1(4)
C3 C4 C5 C25 0.3(3)
C3 C4 C5 C6 -177.7(2)
C25 C5 C6 C18 48.2(3)
C4 C5 C6 C18 -133.8(2)
C25 C5 C6 N7 -129.6(2)
C4 C5 C6 N7 48.4(3)
C18 C6 N7 C8 0.7(2)
C5 C6 N7 C8 178.78(17)
C6 N7 C8 N9 -177.92(17)
C6 N7 C8 S17 -0.4(2)
N7 C8 N9 N10 -177.33(18)
S17 C8 N9 N10 5.3(2)
C8 N9 N10 C11 -174.55(16)
N9 N10 C11 C16 -162.9(2)
N9 N10 C11 C12 20.5(3)
C16 C11 C12 C13 -0.1(4)
N10 C11 C12 C13 176.4(2)
C11 C12 C13 C14 1.8(4)
C12 C13 C14 C15 -1.6(4)
C13 C14 C15 C16 -0.3(4)
C12 C11 C16 C15 -1.8(4)
N10 C11 C16 C15 -178.5(2)
C14 C15 C16 C11 2.0(4)
N7 C8 S17 C18 -0.03(16)
N9 C8 S17 C18 177.44(17)
N7 C6 C18 C19 -176.13(19)
C5 C6 C18 C19 6.0(4)
N7 C6 C18 S17 -0.7(2)
C5 C6 C18 S17 -178.57(16)
C8 S17 C18 C6 0.42(15)
C8 S17 C18 C19 176.46(16)
C6 C18 C19 C20 -151.0(2)
S17 C18 C19 C20 33.9(2)
C6 C18 C19 C24 32.8(3)
S17 C18 C19 C24 -142.25(17)
C24 C19 C20 C21 2.0(3)
C18 C19 C20 C21 -174.28(18)
C19 C20 C21 N22 -0.4(3)
C19 C20 C21 N27 177.9(2)
N27 C21 N22 C23 179.8(2)
C20 C21 N22 C23 -1.8(3)
C21 N22 C23 C24 2.5(3)
N22 C23 C24 C19 -0.9(3)
C20 C19 C24 C23 -1.4(3)
C18 C19 C24 C23 174.79(18)
C4 C5 C25 C26 -1.1(3)
C6 C5 C25 C26 176.82(19)
F1 C2 C26 C25 -178.7(2)
C3 C2 C26 C25 1.0(4)
C5 C25 C26 C2 0.5(3)
